data_5900028
loop_
_publ_author_name
'Binnie, W. P.'
'Robertson, J. M.'

_publ_section_title
;
 The crystal structure of hexamethylenediamine
;
_journal_issue 6
_journal_name_full 'Acta Crystallographica'
_journal_page_first 424
_journal_page_last 429
_journal_paper_doi 10.1107/S0365110X50001245
_journal_volume 3
_journal_year 1950
_chemical_formula_sum 'C6 H16 N2'
_chemical_name_systematic Propyltrimethylhydrazine
_symmetry_Int_Tables_number 61
_symmetry_space_group_name_H-M 'P b c a'
_cell_angle_alpha 90
_cell_angle_beta 90
_cell_angle_gamma 90
_cell_formula_units_Z 4
_cell_length_a 6.94
_cell_length_b 5.77
_cell_length_c 19.22
_cod_data_source_file 028_propyltrimethylhydrazine.cif
_cod_data_source_block propyltrimethylhydrazine
_cod_depositor_comments
;
 Added the _citation_author_ordinal data item to the CITATION_AUTHOR loop
 and updated the _citation_author_name data item value.

 Antanas Vaitkus,
 2021-05-03
;
_cod_database_code 5900028

loop_
_atom_site_label
_atom_site_type_symbol
_atom_site_symmetry_multiplicity
_atom_site_Wyckoff_symbol
_atom_site_fract_x
_atom_site_fract_y
_atom_site_fract_z
N1 N1 8 c 0.049 0.286 0.218
C1 C1 8 c -0.030 0.286 0.145
C2 C2 8 c 0.043 0.095 0.098
C3 C3 8 c -0.047 0.095 0.923
H1 H1 8 c 0.195 0.293 0.217
H2 H2 8 c 0.032 0.128 0.241
H3 H3 8 c -0.187 0.279 0.146
H4 H4 8 c 0.011 0.451 0.121
H5 H5 8 c 0.200 0.102 0.098
H6 H6 8 c 0.016 -0.073 0.122
H7 H7 8 c -0.194 0.088 0.024
H8 H8 8 c 0 0.260 -0.001

loop_
_citation_author_citation_id
_citation_author_ordinal
_citation_author_name
1 1 'Kitajgorodskij, A. I.'

loop_
_citation_id
_citation_coordinate_linkage
_citation_title
_citation_book_title
_citation_country
_citation_page_first
_citation_page_last
_citation_year
_citation_book_publisher
_cod_citation_special_details
1 yes ? 'Organicheskaja Kristallokhimija' USSR ? ? 1955 'Izdatel'stvo Akademii Nauk SSSR'
;

Coordinates are presented as published in this book, Kitajgorodskij's
"Organicheskaja Kristallokhimija", keyed in manually.

Saulius Gra\<zulis
;

loop_
_geom_angle
_geom_angle_atom_site_label_1
_geom_angle_atom_site_label_2
_geom_angle_atom_site_label_3
115.5(30) N1 C1 C2
110(3) C1 C2 C3
112.5(30) C2 C3 C4
113.5(30) C3 C4 C5
110.5(30) C4 C5 C6
107.5(30) C5 C6 N2

loop_
_geom_bond_atom_site_label_1
_geom_bond_atom_site_label_2
_geom_bond_distance
N1 C1 1.52(3)
C1 C2 1.50(3)
C2 C3 1.53(3)
C3 C4 1.50(3)
C4 C5 1.55(3)
C5 C6 1.49(3)
C6 N2 1.52(3)
